data_4349471
loop_
_publ_author_name
'Porwol, Luzian'
'Henson, Alon'
'Kitson, Philip J.'
'Long, De-Liang'
'Cronin, Leroy'

_publ_section_title
;
 On the fly multi-modal observation of ligand synthesis and complexation
 of Cu complexes in flow with &#x2018;benchtop&#x2019; NMR and mass
 spectrometry
;
_journal_issue 7
_journal_name_full 'Inorganic Chemistry Frontiers'
_journal_page_first 919
_journal_paper_doi 10.1039/C6QI00079G
_journal_volume 3
_journal_year 2016
_chemical_formula_moiety 'C42 H38 Cu2 N6 2+, 2(B F4 -)'
_chemical_formula_sum 'C42 H38 B2 Cu2 F8 N6'
_chemical_formula_weight 927.48
_space_group_crystal_system triclinic
_space_group_IT_number 2
_space_group_name_Hall '-P 1'
_space_group_name_H-M_alt 'P -1'
_atom_sites_solution_hydrogens geom
_atom_sites_solution_primary direct
_atom_sites_solution_secondary difmap
_audit_creation_method SHELXL-2013
_audit_update_record
;
2015-02-20 deposited with the CCDC.
2016-05-11 downloaded from the CCDC.
;
_cell_angle_alpha 72.041(2)
_cell_angle_beta 80.116(2)
_cell_angle_gamma 62.834(2)
_cell_formula_units_Z 2
_cell_length_a 10.9622(5)
_cell_length_b 11.7396(6)
_cell_length_c 18.0232(9)
_cell_measurement_reflns_used 9955
_cell_measurement_temperature 150(2)
_cell_measurement_theta_max 26.0
_cell_measurement_theta_min 2.19
_cell_volume 1961.73(17)
_computing_cell_refinement Apex2
_computing_data_collection Apex2
_computing_data_reduction Apex2
_computing_molecular_graphics dimond3
_computing_publication_material WinGX
_computing_structure_refinement 'SHELXL-2013 (Sheldrick, 2013)'
_computing_structure_solution 'SHELXS-2013 (Sheldrick, 2013)'
_diffrn_ambient_temperature 150(2)
_diffrn_measured_fraction_theta_full 0.998
_diffrn_measured_fraction_theta_max 0.997
_diffrn_measurement_device_type 'Bruker Apex II Quasar'
_diffrn_measurement_method '\w & \p scans'
_diffrn_radiation_type MoK\a
_diffrn_radiation_wavelength 0.71073
_diffrn_reflns_av_R_equivalents 0.0670
_diffrn_reflns_av_unetI/netI 0.0550
_diffrn_reflns_Laue_measured_fraction_full 0.998
_diffrn_reflns_Laue_measured_fraction_max 0.997
_diffrn_reflns_limit_h_max 13
_diffrn_reflns_limit_h_min -13
_diffrn_reflns_limit_k_max 14
_diffrn_reflns_limit_k_min -14
_diffrn_reflns_limit_l_max 22
_diffrn_reflns_limit_l_min -22
_diffrn_reflns_number 27260
_diffrn_reflns_point_group_measured_fraction_full 0.998
_diffrn_reflns_point_group_measured_fraction_max 0.997
_diffrn_reflns_theta_full 25.242
_diffrn_reflns_theta_max 25.999
_diffrn_reflns_theta_min 2.021
_diffrn_source '30 W microfocus sealed tube'
_exptl_absorpt_coefficient_mu 1.163
_exptl_absorpt_correction_T_max 0.970
_exptl_absorpt_correction_T_min 0.759
_exptl_absorpt_correction_type empirical
_exptl_absorpt_process_details SADABS
_exptl_crystal_colour green
_exptl_crystal_density_diffrn 1.570
_exptl_crystal_density_method none
_exptl_crystal_description block
_exptl_crystal_F_000 944
_exptl_crystal_size_max 0.090
_exptl_crystal_size_mid 0.050
_exptl_crystal_size_min 0.040
_refine_diff_density_max 1.56
_refine_diff_density_min -0.64
_refine_diff_density_rms 0.07
_refine_ls_extinction_method none
_refine_ls_goodness_of_fit_ref 1.028
_refine_ls_hydrogen_treatment constr
_refine_ls_matrix_type full
_refine_ls_number_parameters 541
_refine_ls_number_reflns 7689
_refine_ls_number_restraints 0
_refine_ls_restrained_S_all 1.028
_refine_ls_R_factor_all 0.0505
_refine_ls_R_factor_gt 0.0396
_refine_ls_shift/su_max 0.001
_refine_ls_shift/su_mean 0.000
_refine_ls_structure_factor_coef Fsqd
_refine_ls_weighting_details 'w=1/[\s^2^(Fo^2^)+(0.0368P)^2^+1.9903P] where P=(Fo^2^+2Fc^2^)/3'
_refine_ls_weighting_scheme calc
_refine_ls_wR_factor_gt 0.0974
_refine_ls_wR_factor_ref 0.1042
_reflns_Friedel_coverage 0.000
_reflns_number_gt 6341
_reflns_number_total 7689
_reflns_threshold_expression 'I > 2\s(I)'
_cod_data_source_file c6qi00079g2.cif
_cod_data_source_block lp664
_cod_depositor_comments
;
The following automatic conversions were performed:

data item '_atom_sites_solution_primary' value 'direct methods' was
changed to 'direct'.

Automatic conversion script
Id: cif_fix_values 6909 2019-04-08 15:41:33Z antanas 
;
_cod_database_code 4349471
_shelx_space_group_comment
;
The symmetry employed for this shelxl refinement is uniquely defined
by the following loop, which should always be used as a source of
symmetry information in preference to the above space-group names.
They are only intended as comments.
;
_shelx_estimated_absorpt_t_min 0.903
_shelx_estimated_absorpt_t_max 0.955
_shelxl_version_number 2013-4

loop_
_space_group_symop_operation_xyz
'x, y, z'
'-x, -y, -z'

loop_
_atom_site_label
_atom_site_type_symbol
_atom_site_fract_x
_atom_site_fract_y
_atom_site_fract_z
_atom_site_U_iso_or_equiv
_atom_site_adp_type
_atom_site_occupancy
_atom_site_site_symmetry_order
_atom_site_calc_flag
_atom_site_refinement_flags_posn
_atom_site_refinement_flags_adp
Cu1 Cu 0.63714(3) 0.49528(3) 0.30755(2) 0.02431(10) Uani 1 1 d . .
Cu2 Cu 0.76852(3) 0.63639(3) 0.23681(2) 0.02244(10) Uani 1 1 d . .
N1 N 0.6469(2) 0.5130(2) 0.40689(12) 0.0207(5) Uani 1 1 d . .
N2 N 0.5874(2) 0.7566(2) 0.28894(12) 0.0179(4) Uani 1 1 d . .
N3 N 0.6870(2) 0.7750(2) 0.14122(12) 0.0204(5) Uani 1 1 d . .
N4 N 0.9332(2) 0.5770(2) 0.29527(12) 0.0210(5) Uani 1 1 d . .
N5 N 0.8748(2) 0.4370(2) 0.22545(12) 0.0191(5) Uani 1 1 d . .
N6 N 0.6084(2) 0.4669(2) 0.21568(12) 0.0203(5) Uani 1 1 d . .
C1 C 0.8218(3) 0.2028(3) 0.40922(17) 0.0280(6) Uani 1 1 d . .
H1 H 0.7349 0.2142 0.3977 0.034 Uiso 1 1 calc R U
C2 C 0.9397(3) 0.1046(3) 0.38725(17) 0.0309(7) Uani 1 1 d . .
H2 H 0.9339 0.0490 0.3606 0.037 Uiso 1 1 calc R U
C3 C 1.0664(3) 0.0874(3) 0.40425(17) 0.0320(7) Uani 1 1 d . .
H3 H 1.1478 0.0192 0.3897 0.038 Uiso 1 1 calc R U
C4 C 1.0748(3) 0.1684(3) 0.44200(17) 0.0336(7) Uani 1 1 d . .
H4 H 1.1620 0.1565 0.4533 0.040 Uiso 1 1 calc R U
C5 C 0.9567(3) 0.2675(3) 0.46373(16) 0.0292(6) Uani 1 1 d . .
H5 H 0.9633 0.3236 0.4896 0.035 Uiso 1 1 calc R U
C6 C 0.8282(3) 0.2854(3) 0.44799(15) 0.0237(6) Uani 1 1 d . .
C7 C 0.6990(3) 0.3912(3) 0.47179(16) 0.0278(6) Uani 1 1 d . .
H7A H 0.6281 0.3574 0.4890 0.033 Uiso 1 1 calc R U
H7B H 0.7170 0.4128 0.5165 0.033 Uiso 1 1 calc R U
C8 C 0.6065(2) 0.6242(3) 0.42263(15) 0.0221(6) Uani 1 1 d . .
H8 H 0.6124 0.6231 0.4748 0.026 Uiso 1 1 calc R U
C9 C 0.5518(2) 0.7526(3) 0.36506(15) 0.0205(5) Uani 1 1 d . .
C10 C 0.4665(3) 0.8666(3) 0.38972(17) 0.0253(6) Uani 1 1 d . .
H10 H 0.4449 0.8611 0.4437 0.030 Uiso 1 1 calc R U
C11 C 0.4139(3) 0.9869(3) 0.33538(18) 0.0281(6) Uani 1 1 d . .
H11 H 0.3549 1.0652 0.3513 0.034 Uiso 1 1 calc R U
C12 C 0.4477(3) 0.9927(3) 0.25714(17) 0.0273(6) Uani 1 1 d . .
H12 H 0.4118 1.0747 0.2184 0.033 Uiso 1 1 calc R U
C13 C 0.5355(2) 0.8758(3) 0.23644(15) 0.0206(5) Uani 1 1 d . .
C14 C 0.5839(3) 0.8774(3) 0.15475(16) 0.0246(6) Uani 1 1 d . .
H14 H 0.5394 0.9527 0.1132 0.030 Uiso 1 1 calc R U
C15 C 0.7349(3) 0.7757(3) 0.05934(15) 0.0271(6) Uani 1 1 d . .
H15A H 0.6836 0.8648 0.0247 0.033 Uiso 1 1 calc R U
H15B H 0.7172 0.7109 0.0438 0.033 Uiso 1 1 calc R U
C16 C 0.8866(3) 0.7402(3) 0.05043(14) 0.0217(6) Uani 1 1 d . .
C17 C 0.9831(3) 0.6102(3) 0.05645(15) 0.0263(6) Uani 1 1 d . .
H17 H 0.9530 0.5429 0.0647 0.032 Uiso 1 1 calc R U
C18 C 1.1228(3) 0.5766(3) 0.05066(16) 0.0326(7) Uani 1 1 d . .
H18 H 1.1875 0.4870 0.0550 0.039 Uiso 1 1 calc R U
C19 C 1.1670(3) 0.6737(4) 0.03867(17) 0.0356(7) Uani 1 1 d . .
H19 H 1.2624 0.6513 0.0348 0.043 Uiso 1 1 calc R U
C20 C 1.0718(3) 0.8041(3) 0.03225(18) 0.0377(8) Uani 1 1 d . .
H20 H 1.1022 0.8712 0.0236 0.045 Uiso 1 1 calc R U
C21 C 0.9328(3) 0.8372(3) 0.03831(16) 0.0299(6) Uani 1 1 d . .
H21 H 0.8684 0.9268 0.0342 0.036 Uiso 1 1 calc R U
C22 C 0.8916(3) 0.8600(3) 0.23968(17) 0.0318(7) Uani 1 1 d . .
H22 H 0.9551 0.8124 0.2048 0.038 Uiso 1 1 calc R U
C23 C 0.8146(4) 0.9955(3) 0.2136(2) 0.0431(8) Uani 1 1 d . .
H23 H 0.8243 1.0405 0.1608 0.052 Uiso 1 1 calc R U
C24 C 0.7234(3) 1.0655(3) 0.2644(2) 0.0478(9) Uani 1 1 d . .
H24 H 0.6699 1.1585 0.2464 0.057 Uiso 1 1 calc R U
C25 C 0.7099(3) 1.0011(3) 0.3409(2) 0.0413(8) Uani 1 1 d . .
H25 H 0.6487 1.0496 0.3759 0.050 Uiso 1 1 calc R U
C26 C 0.7857(3) 0.8653(3) 0.36680(18) 0.0294(7) Uani 1 1 d . .
H26 H 0.7754 0.8210 0.4197 0.035 Uiso 1 1 calc R U
C27 C 0.8765(3) 0.7931(3) 0.31653(16) 0.0244(6) Uani 1 1 d . .
C28 C 0.9544(3) 0.6451(3) 0.34462(17) 0.0289(6) Uani 1 1 d . .
H28A H 1.0535 0.6213 0.3444 0.035 Uiso 1 1 calc R U
H28B H 0.9240 0.6146 0.3990 0.035 Uiso 1 1 calc R U
C29 C 1.0304(3) 0.4684(3) 0.28643(16) 0.0241(6) Uani 1 1 d . .
H29 H 1.1164 0.4341 0.3091 0.029 Uiso 1 1 calc R U
C30 C 1.0071(3) 0.3967(3) 0.24039(15) 0.0210(5) Uani 1 1 d . .
C31 C 1.1159(3) 0.2996(3) 0.21080(16) 0.0257(6) Uani 1 1 d . .
H31 H 1.2075 0.2726 0.2233 0.031 Uiso 1 1 calc R U
C32 C 1.0889(3) 0.2429(3) 0.16311(16) 0.0277(6) Uani 1 1 d . .
H32 H 1.1619 0.1783 0.1407 0.033 Uiso 1 1 calc R U
C33 C 0.9539(3) 0.2812(3) 0.14807(15) 0.0240(6) Uani 1 1 d . .
H33 H 0.9330 0.2423 0.1158 0.029 Uiso 1 1 calc R U
C34 C 0.8496(3) 0.3772(3) 0.18088(14) 0.0198(5) Uani 1 1 d . .
C35 C 0.7043(3) 0.4165(3) 0.16807(15) 0.0210(5) Uani 1 1 d . .
H35 H 0.6820 0.4039 0.1234 0.025 Uiso 1 1 calc R U
C36 C 0.4647(3) 0.5045(3) 0.19887(17) 0.0254(6) Uani 1 1 d . .
H36A H 0.4351 0.4362 0.2321 0.031 Uiso 1 1 calc R U
H36B H 0.4593 0.5096 0.1436 0.031 Uiso 1 1 calc R U
C37 C 0.3717(3) 0.6370(3) 0.21491(16) 0.0231(6) Uani 1 1 d . .
C38 C 0.3161(3) 0.6458(3) 0.28935(16) 0.0275(6) Uani 1 1 d . .
H38 H 0.3360 0.5673 0.3308 0.033 Uiso 1 1 calc R U
C39 C 0.2313(3) 0.7689(3) 0.30352(17) 0.0301(6) Uani 1 1 d . .
H39 H 0.1943 0.7741 0.3547 0.036 Uiso 1 1 calc R U
C40 C 0.2007(3) 0.8833(3) 0.24370(17) 0.0299(6) Uani 1 1 d . .
H40 H 0.1419 0.9672 0.2533 0.036 Uiso 1 1 calc R U
C41 C 0.2567(3) 0.8750(3) 0.16932(17) 0.0323(7) Uani 1 1 d . .
H41 H 0.2361 0.9536 0.1279 0.039 Uiso 1 1 calc R U
C42 C 0.3419(3) 0.7534(3) 0.15527(16) 0.0282(6) Uani 1 1 d . .
H42 H 0.3808 0.7489 0.1043 0.034 Uiso 1 1 calc R U
B1 B 0.5026(3) 0.7455(3) -0.05587(18) 0.0273(7) Uani 1 1 d . .
B2 B 0.6336(3) 0.7139(3) 0.59560(18) 0.0233(6) Uani 1 1 d . .
F1 F 0.61003(19) 0.7694(2) -0.09823(12) 0.0582(6) Uani 1 1 d . .
F2 F 0.4337(3) 0.7208(3) -0.10108(14) 0.0711(7) Uani 1 1 d . .
F3 F 0.55335(18) 0.63747(18) 0.00806(10) 0.0403(4) Uani 1 1 d . .
F4 F 0.4130(2) 0.8565(2) -0.03153(11) 0.0589(6) Uani 1 1 d . .
F5 F 0.52353(16) 0.68309(18) 0.59656(10) 0.0346(4) Uani 1 1 d . .
F6 F 0.75174(16) 0.61806(18) 0.56950(10) 0.0382(4) Uani 1 1 d . .
F7 F 0.60766(17) 0.83702(17) 0.54601(10) 0.0361(4) Uani 1 1 d . .
F8 F 0.65223(16) 0.71007(16) 0.67096(9) 0.0281(4) Uani 1 1 d . .

loop_
_atom_site_aniso_label
_atom_site_aniso_U_11
_atom_site_aniso_U_22
_atom_site_aniso_U_33
_atom_site_aniso_U_23
_atom_site_aniso_U_13
_atom_site_aniso_U_12
Cu1 0.02908(18) 0.0261(2) 0.01886(17) -0.00735(15) -0.00189(13) -0.01157(15)
Cu2 0.01864(16) 0.02217(19) 0.02130(18) -0.00609(14) -0.00334(13) -0.00330(13)
N1 0.0195(10) 0.0227(12) 0.0192(11) -0.0051(10) -0.0011(9) -0.0086(9)
N2 0.0148(10) 0.0201(11) 0.0204(11) -0.0064(9) -0.0006(8) -0.0083(9)
N3 0.0215(11) 0.0251(12) 0.0166(11) -0.0051(10) -0.0012(9) -0.0117(10)
N4 0.0211(11) 0.0221(12) 0.0214(11) -0.0056(10) -0.0022(9) -0.0104(10)
N5 0.0195(10) 0.0199(12) 0.0166(10) -0.0049(9) -0.0016(8) -0.0069(9)
N6 0.0224(11) 0.0195(12) 0.0189(11) -0.0027(9) -0.0029(9) -0.0096(9)
C1 0.0215(13) 0.0319(17) 0.0325(15) -0.0042(13) -0.0026(12) -0.0153(12)
C2 0.0305(15) 0.0306(17) 0.0364(17) -0.0081(14) -0.0025(13) -0.0172(13)
C3 0.0238(14) 0.0329(17) 0.0341(16) -0.0052(14) 0.0003(12) -0.0106(13)
C4 0.0242(14) 0.049(2) 0.0329(16) -0.0099(15) -0.0023(12) -0.0204(14)
C5 0.0352(15) 0.0351(17) 0.0235(14) -0.0047(13) -0.0038(12) -0.0212(14)
C6 0.0243(13) 0.0272(15) 0.0160(12) 0.0020(11) -0.0019(10) -0.0126(12)
C7 0.0320(15) 0.0274(16) 0.0184(13) -0.0008(12) 0.0000(11) -0.0115(13)
C8 0.0185(12) 0.0321(16) 0.0185(13) -0.0107(12) 0.0021(10) -0.0117(11)
C9 0.0161(11) 0.0269(15) 0.0244(13) -0.0105(12) 0.0001(10) -0.0122(11)
C10 0.0223(13) 0.0318(16) 0.0294(15) -0.0162(13) 0.0044(11) -0.0147(12)
C11 0.0195(13) 0.0273(16) 0.0430(17) -0.0191(14) 0.0050(12) -0.0104(12)
C12 0.0205(13) 0.0215(15) 0.0388(17) -0.0077(13) -0.0012(12) -0.0081(11)
C13 0.0170(12) 0.0201(14) 0.0255(14) -0.0060(11) 0.0012(10) -0.0094(11)
C14 0.0237(13) 0.0219(15) 0.0273(14) -0.0036(12) -0.0033(11) -0.0100(12)
C15 0.0292(14) 0.0334(17) 0.0174(13) -0.0042(12) -0.0022(11) -0.0133(13)
C16 0.0293(13) 0.0256(15) 0.0117(12) -0.0032(11) -0.0002(10) -0.0145(12)
C17 0.0360(15) 0.0256(15) 0.0209(14) -0.0040(12) 0.0050(12) -0.0197(13)
C18 0.0308(15) 0.0325(17) 0.0242(15) -0.0044(13) 0.0014(12) -0.0078(13)
C19 0.0318(15) 0.055(2) 0.0248(15) -0.0052(15) -0.0017(13) -0.0253(16)
C20 0.0514(19) 0.046(2) 0.0316(16) -0.0067(15) 0.0005(14) -0.0373(17)
C21 0.0399(16) 0.0252(16) 0.0274(15) -0.0075(13) 0.0014(13) -0.0168(13)
C22 0.0367(16) 0.0347(18) 0.0303(16) -0.0075(14) -0.0021(13) -0.0210(14)
C23 0.058(2) 0.0344(19) 0.0448(19) 0.0041(16) -0.0175(17) -0.0302(17)
C24 0.0426(19) 0.0259(18) 0.082(3) -0.0137(19) -0.0250(19) -0.0130(15)
C25 0.0294(16) 0.040(2) 0.067(2) -0.0316(19) -0.0033(15) -0.0141(15)
C26 0.0273(14) 0.0369(18) 0.0373(16) -0.0182(15) -0.0004(12) -0.0199(13)
C27 0.0229(13) 0.0289(16) 0.0302(15) -0.0116(13) -0.0043(11) -0.0150(12)
C28 0.0310(14) 0.0314(17) 0.0272(15) -0.0084(13) -0.0097(12) -0.0124(13)
C29 0.0189(12) 0.0263(15) 0.0251(14) -0.0037(12) -0.0052(11) -0.0086(12)
C30 0.0201(12) 0.0185(13) 0.0183(13) 0.0000(11) -0.0007(10) -0.0064(11)
C31 0.0213(13) 0.0215(15) 0.0266(14) -0.0027(12) -0.0018(11) -0.0047(11)
C32 0.0288(14) 0.0174(14) 0.0273(15) -0.0059(12) 0.0049(12) -0.0039(12)
C33 0.0330(14) 0.0191(14) 0.0189(13) -0.0053(11) 0.0025(11) -0.0113(12)
C34 0.0257(13) 0.0170(13) 0.0169(12) -0.0017(11) 0.0010(10) -0.0117(11)
C35 0.0276(13) 0.0182(14) 0.0187(13) -0.0048(11) -0.0036(11) -0.0104(11)
C36 0.0237(13) 0.0284(16) 0.0292(15) -0.0078(13) -0.0023(11) -0.0148(12)
C37 0.0196(12) 0.0267(15) 0.0274(14) -0.0056(12) -0.0041(11) -0.0135(11)
C38 0.0256(13) 0.0284(16) 0.0260(14) -0.0024(13) 0.0004(11) -0.0131(12)
C39 0.0288(14) 0.0351(17) 0.0263(15) -0.0092(14) 0.0035(12) -0.0146(13)
C40 0.0272(14) 0.0262(16) 0.0361(16) -0.0098(13) -0.0031(12) -0.0096(12)
C41 0.0409(17) 0.0272(16) 0.0289(15) 0.0001(13) -0.0071(13) -0.0174(14)
C42 0.0344(15) 0.0329(17) 0.0211(14) -0.0050(13) -0.0034(12) -0.0180(13)
B1 0.0311(16) 0.0296(18) 0.0226(16) -0.0046(14) 0.0002(13) -0.0161(15)
B2 0.0185(14) 0.0278(17) 0.0242(15) -0.0075(14) -0.0023(12) -0.0094(13)
F1 0.0386(11) 0.0700(16) 0.0461(12) 0.0122(11) 0.0042(9) -0.0260(11)
F2 0.0913(17) 0.0670(16) 0.0752(16) -0.0119(13) -0.0404(14) -0.0426(14)
F3 0.0463(10) 0.0324(10) 0.0325(10) 0.0021(8) -0.0015(8) -0.0156(9)
F4 0.0861(16) 0.0292(11) 0.0399(11) -0.0078(9) 0.0159(11) -0.0139(11)
F5 0.0282(8) 0.0455(11) 0.0384(10) -0.0142(9) -0.0032(7) -0.0202(8)
F6 0.0253(8) 0.0448(11) 0.0434(10) -0.0247(9) -0.0019(7) -0.0056(8)
F7 0.0428(10) 0.0312(10) 0.0292(9) 0.0024(8) -0.0083(8) -0.0159(8)
F8 0.0314(8) 0.0310(9) 0.0227(8) -0.0059(7) -0.0070(7) -0.0127(7)

loop_
_atom_type_symbol
_atom_type_description
_atom_type_scat_dispersion_real
_atom_type_scat_dispersion_imag
_atom_type_scat_source
Cu Cu 0.3201 1.2651 'International Tables Vol C Tables 4.2.6.8 and 6.1.1.4'
N N 0.0061 0.0033 'International Tables Vol C Tables 4.2.6.8 and 6.1.1.4'
C C 0.0033 0.0016 'International Tables Vol C Tables 4.2.6.8 and 6.1.1.4'
H H 0.0000 0.0000 'International Tables Vol C Tables 4.2.6.8 and 6.1.1.4'
B B 0.0013 0.0007 'International Tables Vol C Tables 4.2.6.8 and 6.1.1.4'
F F 0.0171 0.0103 'International Tables Vol C Tables 4.2.6.8 and 6.1.1.4'

loop_
_geom_angle_atom_site_label_1
_geom_angle_atom_site_label_2
_geom_angle_atom_site_label_3
_geom_angle
N6 Cu1 N1 171.39(9)
N6 Cu1 Cu2 94.78(7)
N1 Cu1 Cu2 93.67(7)
N3 Cu2 N4 134.56(9)
N3 Cu2 N2 82.18(8)
N4 Cu2 N2 112.54(8)
N3 Cu2 N5 115.92(8)
N4 Cu2 N5 81.16(8)
N2 Cu2 N5 139.70(8)
N3 Cu2 Cu1 116.18(6)
N4 Cu2 Cu1 109.26(7)
N2 Cu2 Cu1 71.79(6)
N5 Cu2 Cu1 67.91(6)
C8 N1 C7 117.5(2)
C8 N1 Cu1 124.25(19)
C7 N1 Cu1 118.22(17)
C13 N2 C9 117.5(2)
C13 N2 Cu2 106.47(15)
C9 N2 Cu2 130.29(17)
C14 N3 C15 118.4(2)
C14 N3 Cu2 113.34(18)
C15 N3 Cu2 128.17(18)
C29 N4 C28 118.6(2)
C29 N4 Cu2 113.93(18)
C28 N4 Cu2 127.50(17)
C34 N5 C30 117.6(2)
C34 N5 Cu2 130.58(17)
C30 N5 Cu2 105.56(16)
C35 N6 C36 118.4(2)
C35 N6 Cu1 124.07(17)
C36 N6 Cu1 117.50(16)
C2 C1 C6 121.0(2)
C1 C2 C3 119.7(3)
C4 C3 C2 120.2(3)
C3 C4 C5 120.2(3)
C4 C5 C6 120.5(3)
C1 C6 C5 118.5(3)
C1 C6 C7 120.2(2)
C5 C6 C7 121.3(3)
N1 C7 C6 111.6(2)
N1 C8 C9 123.9(2)
N2 C9 C10 122.2(3)
N2 C9 C8 118.2(2)
C10 C9 C8 119.6(2)
C11 C10 C9 119.4(3)
C10 C11 C12 119.3(3)
C11 C12 C13 118.5(3)
N2 C13 C12 123.1(2)
N2 C13 C14 115.9(2)
C12 C13 C14 120.9(3)
N3 C14 C13 118.3(3)
N3 C15 C16 110.1(2)
C17 C16 C21 118.5(3)
C17 C16 C15 121.0(2)
C21 C16 C15 120.5(3)
C16 C17 C18 121.2(3)
C19 C18 C17 119.7(3)
C18 C19 C20 119.7(3)
C21 C20 C19 120.5(3)
C20 C21 C16 120.5(3)
C23 C22 C27 120.4(3)
C24 C23 C22 120.0(3)
C25 C24 C23 120.1(3)
C24 C25 C26 119.9(3)
C25 C26 C27 120.8(3)
C26 C27 C22 118.7(3)
C26 C27 C28 120.3(3)
C22 C27 C28 121.0(3)
N4 C28 C27 111.6(2)
N4 C29 C30 118.7(2)
N5 C30 C31 122.9(2)
N5 C30 C29 115.8(2)
C31 C30 C29 121.3(2)
C32 C31 C30 118.9(2)
C31 C32 C33 119.2(2)
C32 C33 C34 118.9(2)
N5 C34 C33 122.5(2)
N5 C34 C35 117.5(2)
C33 C34 C35 120.1(2)
N6 C35 C34 121.4(2)
N6 C36 C37 109.5(2)
C38 C37 C42 118.8(3)
C38 C37 C36 120.9(3)
C42 C37 C36 120.3(2)
C37 C38 C39 120.4(3)
C40 C39 C38 120.3(3)
C39 C40 C41 119.5(3)
C42 C41 C40 120.3(3)
C41 C42 C37 120.7(3)
F2 B1 F4 108.5(3)
F2 B1 F1 110.7(3)
F4 B1 F1 108.5(3)
F2 B1 F3 109.7(3)
F4 B1 F3 110.1(2)
F1 B1 F3 109.3(2)
F7 B2 F8 110.8(2)
F7 B2 F6 109.8(2)
F8 B2 F6 109.1(2)
F7 B2 F5 109.8(2)
F8 B2 F5 109.3(2)
F6 B2 F5 108.1(2)

loop_
_geom_bond_atom_site_label_1
_geom_bond_atom_site_label_2
_geom_bond_distance
Cu1 N6 1.889(2)
Cu1 N1 1.891(2)
Cu1 Cu2 2.5864(5)
Cu2 N3 1.971(2)
Cu2 N4 1.977(2)
Cu2 N2 2.106(2)
Cu2 N5 2.145(2)
N1 C8 1.279(3)
N1 C7 1.481(3)
N2 C13 1.349(3)
N2 C9 1.353(3)
N3 C14 1.276(3)
N3 C15 1.478(3)
N4 C29 1.269(3)
N4 C28 1.471(3)
N5 C34 1.347(3)
N5 C30 1.352(3)
N6 C35 1.276(3)
N6 C36 1.488(3)
C1 C2 1.379(4)
C1 C6 1.389(4)
C2 C3 1.384(4)
C3 C4 1.370(4)
C4 C5 1.384(4)
C5 C6 1.392(4)
C6 C7 1.499(4)
C8 C9 1.460(4)
C9 C10 1.395(4)
C10 C11 1.372(4)
C11 C12 1.384(4)
C12 C13 1.391(4)
C13 C14 1.474(4)
C15 C16 1.511(4)
C16 C17 1.387(4)
C16 C21 1.391(4)
C17 C18 1.389(4)
C18 C19 1.378(4)
C19 C20 1.386(5)
C20 C21 1.383(4)
C22 C23 1.383(5)
C22 C27 1.390(4)
C23 C24 1.383(5)
C24 C25 1.371(5)
C25 C26 1.383(5)
C26 C27 1.387(4)
C27 C28 1.502(4)
C29 C30 1.470(4)
C30 C31 1.386(4)
C31 C32 1.374(4)
C32 C33 1.386(4)
C33 C34 1.389(4)
C34 C35 1.481(3)
C36 C37 1.507(4)
C37 C38 1.389(4)
C37 C42 1.391(4)
C38 C39 1.392(4)
C39 C40 1.378(4)
C40 C41 1.388(4)
C41 C42 1.379(4)
B1 F2 1.369(4)
B1 F4 1.375(4)
B1 F1 1.382(4)
B1 F3 1.386(4)
B2 F7 1.372(4)
B2 F8 1.392(3)
B2 F6 1.397(3)
B2 F5 1.406(3)
